data_1558829
loop_
_publ_author_name
'Imani, Zeynab'
'Mundlapati, V. Rao'
'Goldsztejn, Gildas'
'Brenner, Valerie'
'Gloaguen, Eric'
'Guillot, R\'egis'
'Baltaze, Jean-Pierre'
'Le Barbu-Debus, Katia'
'Robin, Sylvie'
'Zehnacker, Anne'
'MONS, Michel'
'Aitken, David J.'

_publ_section_title
;
 Conformation control through concurrent N--H&#x00B7;&#x00B7;&#x00B7;S and
 N--H&#x00B7;&#x00B7;&#x00B7;O=C hydrogen bonding and hyperconjugation
 effects
;
_journal_name_full 'Chemical Science'
_journal_paper_doi 10.1039/D0SC03339A
_journal_year 2020
_chemical_formula_moiety 'C21 H26 N4 O5 S3'
_chemical_formula_sum 'C21 H26 N4 O5 S3'
_chemical_formula_weight 510.64
_space_group_crystal_system monoclinic
_space_group_IT_number 14
_space_group_name_Hall '-P 2yn'
_space_group_name_H-M_alt 'P 1 21/n 1'
_atom_sites_solution_hydrogens mixed
_audit_creation_method SHELXL-2018/3
_audit_update_record
;
2020-02-20 deposited with the CCDC.	2020-08-11 downloaded from the CCDC.
;
_cell_angle_alpha 90
_cell_angle_beta 103.398(2)
_cell_angle_gamma 90
_cell_formula_units_Z 4
_cell_length_a 9.3649(6)
_cell_length_b 16.1291(11)
_cell_length_c 15.8386(8)
_cell_measurement_reflns_used 9813
_cell_measurement_temperature 100(1)
_cell_measurement_theta_max 30.18
_cell_measurement_theta_min 2.32
_cell_volume 2327.3(2)
_computing_cell_refinement 'Bruker SAINT'
_computing_data_collection 'Bruker APEX3'
_computing_data_reduction 'Bruker SAINT'
_computing_structure_refinement 'SHELXL-2018/3 (Sheldrick, 2018)'
_computing_structure_solution 'SHELXS-97 (Sheldrick 2008)'
_diffrn_ambient_temperature 100(1)
_diffrn_measured_fraction_theta_full 0.999
_diffrn_measured_fraction_theta_max 0.999
_diffrn_measurement_device_type 'Bruker VENTURE PHOTON100 CMOS'
_diffrn_measurement_method '\f and \w scans'
_diffrn_radiation_probe x-ray
_diffrn_radiation_type MoK\a
_diffrn_radiation_wavelength 0.71073
_diffrn_reflns_av_R_equivalents 0.1345
_diffrn_reflns_av_unetI/netI 0.0690
_diffrn_reflns_Laue_measured_fraction_full 0.999
_diffrn_reflns_Laue_measured_fraction_max 0.999
_diffrn_reflns_limit_h_max 13
_diffrn_reflns_limit_h_min -13
_diffrn_reflns_limit_k_max 23
_diffrn_reflns_limit_k_min -23
_diffrn_reflns_limit_l_max 22
_diffrn_reflns_limit_l_min -22
_diffrn_reflns_number 85926
_diffrn_reflns_point_group_measured_fraction_full 0.999
_diffrn_reflns_point_group_measured_fraction_max 0.999
_diffrn_reflns_theta_full 30.562
_diffrn_reflns_theta_max 30.562
_diffrn_reflns_theta_min 2.319
_exptl_absorpt_coefficient_mu 0.360
_exptl_absorpt_correction_T_max 0.9461
_exptl_absorpt_correction_T_min 0.9019
_exptl_absorpt_correction_type multi-scan
_exptl_absorpt_process_details 'Bruker APEX3'
_exptl_crystal_colour colorless
_exptl_crystal_density_diffrn 1.457
_exptl_crystal_description plate
_exptl_crystal_F_000 1072
_exptl_crystal_size_max 0.160
_exptl_crystal_size_mid 0.140
_exptl_crystal_size_min 0.040
_refine_diff_density_max 0.375
_refine_diff_density_min -0.376
_refine_diff_density_rms 0.061
_refine_ls_extinction_method none
_refine_ls_goodness_of_fit_ref 0.997
_refine_ls_hydrogen_treatment mixed
_refine_ls_matrix_type full
_refine_ls_number_parameters 287
_refine_ls_number_reflns 7138
_refine_ls_number_restraints 4
_refine_ls_restrained_S_all 0.997
_refine_ls_R_factor_all 0.0708
_refine_ls_R_factor_gt 0.0376
_refine_ls_shift/su_max 0.001
_refine_ls_shift/su_mean 0.000
_refine_ls_structure_factor_coef Fsqd
_refine_ls_weighting_details 'w=1/[\s^2^(Fo^2^)+(0.0413P)^2^] where P=(Fo^2^+2Fc^2^)/3'
_refine_ls_weighting_scheme calc
_refine_ls_wR_factor_gt 0.0751
_refine_ls_wR_factor_ref 0.0802
_reflns_Friedel_coverage 0.000
_reflns_number_gt 4971
_reflns_number_total 7138
_reflns_threshold_expression 'I > 2\s(I)'
_cod_data_source_file d0sc03339a2.cif
_cod_data_source_block 3
_cod_original_sg_symbol_H-M 'P 21/n'
_cod_database_code 1558829
_shelx_space_group_comment
;
The symmetry employed for this shelxl refinement is uniquely defined
by the following loop, which should always be used as a source of
symmetry information in preference to the above space-group names.
They are only intended as comments.
;
_shelx_estimated_absorpt_t_min 0.952
_shelx_estimated_absorpt_t_max 0.988

loop_
_space_group_symop_operation_xyz
'x, y, z'
'-x+1/2, y+1/2, -z+1/2'
'-x, -y, -z'
'x-1/2, -y-1/2, z-1/2'

loop_
_atom_site_label
_atom_site_type_symbol
_atom_site_fract_x
_atom_site_fract_y
_atom_site_fract_z
_atom_site_U_iso_or_equiv
_atom_site_adp_type
_atom_site_occupancy
_atom_site_site_symmetry_order
_atom_site_calc_flag
_atom_site_refinement_flags_posn
_atom_site_refinement_flags_adp
_atom_site_refinement_flags_occupancy
_atom_site_disorder_assembly
_atom_site_disorder_group
C1 C 0.12780(16) 0.44264(9) 0.15090(8) 0.0157(3) Uani 1 1 d . . . . .
H1 H 0.067096 0.455473 0.095593 0.019 Uiso 1 1 calc R U . . .
C2 C 0.16540(17) 0.36058(9) 0.17242(9) 0.0203(3) Uani 1 1 d . . . . .
H2 H 0.131005 0.317603 0.131782 0.024 Uiso 1 1 calc R U . . .
C3 C 0.25326(17) 0.34170(9) 0.25337(10) 0.0217(3) Uani 1 1 d . . . . .
H3 H 0.279488 0.285737 0.268038 0.026 Uiso 1 1 calc R U . . .
C4 C 0.30263(16) 0.40405(9) 0.31266(9) 0.0189(3) Uani 1 1 d . . . . .
H4 H 0.362203 0.391005 0.368223 0.023 Uiso 1 1 calc R U . . .
C5 C 0.26511(15) 0.48572(9) 0.29093(8) 0.0142(3) Uani 1 1 d . . . . .
H5 H 0.298978 0.528436 0.331983 0.017 Uiso 1 1 calc R U . . .
C6 C 0.17838(14) 0.50589(8) 0.20967(8) 0.0114(3) Uani 1 1 d . . . . .
C7 C 0.14487(15) 0.59505(8) 0.18510(8) 0.0149(3) Uani 1 1 d . . . . .
H7A H 0.037678 0.601921 0.162862 0.018 Uiso 1 1 calc R U . . .
H7B H 0.175898 0.630465 0.237185 0.018 Uiso 1 1 calc R U . . .
C8 C 0.36648(14) 0.62906(7) 0.14550(8) 0.0095(2) Uani 1 1 d . . . . .
C9 C 0.58718(14) 0.63303(8) 0.09282(7) 0.0090(2) Uani 1 1 d . . . . .
C10 C 0.64302(15) 0.64294(8) 0.00842(8) 0.0140(3) Uani 1 1 d . . . . .
H10A H 0.709006 0.691106 0.009656 0.017 Uiso 1 1 calc R U . . .
H10B H 0.563151 0.643577 -0.044907 0.017 Uiso 1 1 calc R U . . .
C11 C 0.63410(15) 0.54162(8) 0.11036(8) 0.0141(3) Uani 1 1 d . . . . .
H11A H 0.550673 0.502324 0.097215 0.017 Uiso 1 1 calc R U . . .
H11B H 0.694845 0.532104 0.169595 0.017 Uiso 1 1 calc R U . . .
C12 C 0.67647(14) 0.68990(8) 0.16390(7) 0.0092(2) Uani 1 1 d . . . . .
C13 C 0.69326(14) 0.82471(8) 0.23584(7) 0.0085(2) Uani 1 1 d . . . . .
C14 C 0.61682(15) 0.91015(8) 0.21808(8) 0.0108(3) Uani 1 1 d . . . . .
H14A H 0.615865 0.941586 0.271633 0.013 Uiso 1 1 calc R U . . .
H14B H 0.516844 0.906911 0.180103 0.013 Uiso 1 1 calc R U . . .
C15 C 0.84046(15) 0.85380(8) 0.21695(8) 0.0124(3) Uani 1 1 d . . . . .
H15A H 0.878542 0.815753 0.178287 0.015 Uiso 1 1 calc R U . . .
H15B H 0.917014 0.865704 0.270114 0.015 Uiso 1 1 calc R U . . .
C16 C 0.71006(14) 0.79460(8) 0.33015(7) 0.0087(2) Uani 1 1 d . . . . .
C17 C 0.66918(14) 0.68685(8) 0.42903(7) 0.0092(3) Uani 1 1 d . . . . .
C18 C 0.56981(14) 0.61001(8) 0.42775(8) 0.0108(3) Uani 1 1 d . . . . .
H18A H 0.618777 0.564197 0.465069 0.013 Uiso 1 1 calc R U . . .
H18B H 0.525628 0.589660 0.368479 0.013 Uiso 1 1 calc R U . . .
C19 C 0.60412(14) 0.73637(8) 0.49418(8) 0.0114(3) Uani 1 1 d . . . . .
H19A H 0.580912 0.794582 0.476331 0.014 Uiso 1 1 calc R U . . .
H19B H 0.664746 0.733854 0.554297 0.014 Uiso 1 1 calc R U . . .
C20 C 0.83147(14) 0.66324(8) 0.46130(8) 0.0101(3) Uani 1 1 d . . . . .
C21 C 1.05121(17) 0.61051(10) 0.42188(9) 0.0236(3) Uani 1 1 d . . . . .
H21A H 1.051316 0.552640 0.403048 0.035 Uiso 1 1 calc R U . . .
H21B H 1.090883 0.613772 0.484730 0.035 Uiso 1 1 calc R U . . .
H21C H 1.112143 0.643779 0.392114 0.035 Uiso 1 1 calc R U . . .
N1 N 0.43076(12) 0.64734(7) 0.07941(6) 0.009 Uani 1 1 d D . . . .
H10 H 0.3778(15) 0.6450(8) 0.0288(8) 0.011 Uiso 1 1 d D U . . .
N2 N 0.61762(12) 0.76457(6) 0.17225(6) 0.008 Uani 1 1 d D . . . .
H20 H 0.5414(14) 0.7799(8) 0.1362(8) 0.010 Uiso 1 1 d D U . . .
N3 N 0.64004(12) 0.72511(6) 0.34323(6) 0.008 Uani 1 1 d D . . . .
H30 H 0.5844(15) 0.6985(8) 0.3020(8) 0.011 Uiso 1 1 d D U . . .
N4 N 0.90199(13) 0.64215(7) 0.40075(7) 0.014 Uani 1 1 d D . . . .
H40 H 0.8570(17) 0.6465(9) 0.3486(8) 0.018 Uiso 1 1 d D U . . .
O1 O 0.22036(10) 0.62144(6) 0.11901(5) 0.0127(2) Uani 1 1 d . . . . .
O2 O 0.43479(10) 0.62142(6) 0.22078(5) 0.0127(2) Uani 1 1 d . . . . .
O3 O 0.79550(10) 0.66746(6) 0.20922(5) 0.01284(19) Uani 1 1 d . . . . .
O4 O 0.78878(10) 0.83443(6) 0.38963(5) 0.0132(2) Uani 1 1 d . . . . .
O5 O 0.88577(10) 0.65840(6) 0.54016(5) 0.0144(2) Uani 1 1 d . . . . .
S1 S 0.74072(4) 0.54347(2) 0.02725(2) 0.01983(9) Uani 1 1 d . . . . .
S2 S 0.75494(4) 0.94747(2) 0.16176(2) 0.01575(8) Uani 1 1 d . . . . .
S3 S 0.44099(4) 0.66896(2) 0.47602(2) 0.01517(8) Uani 1 1 d . . . . .

loop_
_atom_site_aniso_label
_atom_site_aniso_U_11
_atom_site_aniso_U_22
_atom_site_aniso_U_33
_atom_site_aniso_U_23
_atom_site_aniso_U_13
_atom_site_aniso_U_12
C1 0.0141(7) 0.0206(8) 0.0130(6) -0.0003(5) 0.0042(5) -0.0035(6)
C2 0.0215(8) 0.0166(8) 0.0255(7) -0.0061(6) 0.0113(6) -0.0070(6)
C3 0.0227(8) 0.0118(7) 0.0338(8) 0.0056(6) 0.0131(6) 0.0019(6)
C4 0.0145(7) 0.0240(8) 0.0182(7) 0.0090(6) 0.0036(5) 0.0004(6)
C5 0.0117(7) 0.0176(7) 0.0138(6) -0.0006(5) 0.0040(5) -0.0035(6)
C6 0.0093(6) 0.0129(7) 0.0137(6) 0.0020(5) 0.0063(5) -0.0020(5)
C7 0.0111(7) 0.0160(7) 0.0192(7) 0.0036(5) 0.0066(5) 0.0003(6)
C8 0.0113(7) 0.0045(6) 0.0118(6) -0.0001(4) 0.0011(5) -0.0017(5)
C9 0.0098(6) 0.0090(6) 0.0080(5) -0.0003(4) 0.0014(5) 0.0007(5)
C10 0.0151(7) 0.0169(7) 0.0102(6) -0.0025(5) 0.0031(5) -0.0017(6)
C11 0.0151(7) 0.0116(7) 0.0148(6) -0.0010(5) 0.0017(5) 0.0018(5)
C12 0.0100(7) 0.0109(6) 0.0067(5) 0.0007(4) 0.0022(5) -0.0003(5)
C13 0.0089(6) 0.0094(6) 0.0069(5) -0.0009(4) 0.0013(4) -0.0022(5)
C14 0.0134(7) 0.0090(6) 0.0095(6) -0.0002(5) 0.0014(5) -0.0010(5)
C15 0.0104(7) 0.0150(7) 0.0115(6) 0.0012(5) 0.0016(5) -0.0031(5)
C16 0.0076(6) 0.0096(6) 0.0083(6) 0.0005(4) 0.0009(4) 0.0014(5)
C17 0.0103(6) 0.0095(6) 0.0066(5) 0.0009(4) -0.0004(5) -0.0011(5)
C18 0.0101(6) 0.0113(6) 0.0104(6) 0.0013(5) 0.0008(5) -0.0013(5)
C19 0.0127(7) 0.0122(7) 0.0090(6) -0.0004(5) 0.0021(5) -0.0024(5)
C20 0.0111(6) 0.0067(6) 0.0114(6) -0.0002(5) 0.0002(5) -0.0024(5)
C21 0.0146(8) 0.0356(9) 0.0196(7) -0.0014(6) 0.0022(6) 0.0083(7)
N1 0.009 0.011 0.005 0.000 -0.002 -0.001
N2 0.008 0.008 0.007 0.000 -0.001 -0.001
N3 0.009 0.010 0.004 0.000 -0.001 -0.002
N4 0.010 0.022 0.008 0.000 -0.001 0.003
O1 0.0090(5) 0.0146(5) 0.0137(4) 0.0053(3) 0.0010(4) -0.0013(4)
O2 0.0149(5) 0.0143(5) 0.0078(4) 0.0012(3) 0.0004(4) -0.0040(4)
O3 0.0114(5) 0.0161(5) 0.0096(4) -0.0006(3) -0.0005(4) 0.0027(4)
O4 0.0158(5) 0.0141(5) 0.0079(4) -0.0017(3) -0.0013(4) -0.0059(4)
O5 0.0134(5) 0.0187(5) 0.0085(4) 0.0014(4) -0.0025(4) -0.0006(4)
S1 0.01734(19) 0.0233(2) 0.01930(17) -0.00768(14) 0.00515(14) 0.00487(15)
S2 0.02026(19) 0.01359(17) 0.01416(16) 0.00339(12) 0.00557(13) -0.00410(14)
S3 0.01085(17) 0.01892(19) 0.01654(16) 0.00135(13) 0.00484(12) -0.00122(14)

loop_
_atom_type_symbol
_atom_type_description
_atom_type_scat_dispersion_real
_atom_type_scat_dispersion_imag
_atom_type_scat_source
C C 0.0031 0.0016 'International Tables Vol C Tables 4.2.6.8 and 6.1.1.4'
H H 0.0000 0.0000 'International Tables Vol C Tables 4.2.6.8 and 6.1.1.4'
N N 0.0061 0.0033 'International Tables Vol C Tables 4.2.6.8 and 6.1.1.4'
O O 0.0109 0.0061 'International Tables Vol C Tables 4.2.6.8 and 6.1.1.4'
S S 0.1250 0.1239 'International Tables Vol C Tables 4.2.6.8 and 6.1.1.4'

loop_
_geom_angle_atom_site_label_1
_geom_angle_atom_site_label_2
_geom_angle_atom_site_label_3
_geom_angle
_geom_angle_site_symmetry_1
_geom_angle_site_symmetry_3
_geom_angle_publ_flag
C6 C1 C2 120.46(12) . . ?
C6 C1 H1 119.8 . . ?
C2 C1 H1 119.8 . . ?
C3 C2 C1 119.83(13) . . ?
C3 C2 H2 120.1 . . ?
C1 C2 H2 120.1 . . ?
C4 C3 C2 120.14(14) . . ?
C4 C3 H3 119.9 . . ?
C2 C3 H3 119.9 . . ?
C3 C4 C5 119.85(13) . . ?
C3 C4 H4 120.1 . . ?
C5 C4 H4 120.1 . . ?
C4 C5 C6 120.78(13) . . ?
C4 C5 H5 119.6 . . ?
C6 C5 H5 119.6 . . ?
C1 C6 C5 118.92(12) . . ?
C1 C6 C7 120.72(11) . . ?
C5 C6 C7 120.32(12) . . ?
O1 C7 C6 111.01(11) . . ?
O1 C7 H7A 109.4 . . ?
C6 C7 H7A 109.4 . . ?
O1 C7 H7B 109.4 . . ?
C6 C7 H7B 109.4 . . ?
H7A C7 H7B 108.0 . . ?
O2 C8 O1 124.18(11) . . ?
O2 C8 N1 123.36(12) . . ?
O1 C8 N1 112.46(10) . . ?
N1 C9 C12 111.81(10) . . ?
N1 C9 C11 114.46(11) . . ?
C12 C9 C11 110.68(10) . . ?
N1 C9 C10 112.84(10) . . ?
C12 C9 C10 109.51(10) . . ?
C11 C9 C10 96.58(10) . . ?
C9 C10 S1 91.42(8) . . ?
C9 C10 H10A 113.4 . . ?
S1 C10 H10A 113.4 . . ?
C9 C10 H10B 113.4 . . ?
S1 C10 H10B 113.4 . . ?
H10A C10 H10B 110.7 . . ?
C9 C11 S1 92.00(8) . . ?
C9 C11 H11A 113.3 . . ?
S1 C11 H11A 113.3 . . ?
C9 C11 H11B 113.3 . . ?
S1 C11 H11B 113.3 . . ?
H11A C11 H11B 110.6 . . ?
O3 C12 N2 122.84(11) . . ?
O3 C12 C9 121.04(11) . . ?
N2 C12 C9 116.11(11) . . ?
N2 C13 C16 112.54(10) . . ?
N2 C13 C14 109.66(10) . . ?
C16 C13 C14 113.26(10) . . ?
N2 C13 C15 112.31(10) . . ?
C16 C13 C15 112.73(10) . . ?
C14 C13 C15 95.16(10) . . ?
C13 C14 S2 91.83(8) . . ?
C13 C14 H14A 113.3 . . ?
S2 C14 H14A 113.3 . . ?
C13 C14 H14B 113.3 . . ?
S2 C14 H14B 113.3 . . ?
H14A C14 H14B 110.6 . . ?
C13 C15 S2 91.82(8) . . ?
C13 C15 H15A 113.3 . . ?
S2 C15 H15A 113.3 . . ?
C13 C15 H15B 113.3 . . ?
S2 C15 H15B 113.3 . . ?
H15A C15 H15B 110.6 . . ?
O4 C16 N3 123.04(11) . . ?
O4 C16 C13 118.95(11) . . ?
N3 C16 C13 117.99(10) . . ?
N3 C17 C20 111.84(10) . . ?
N3 C17 C19 112.79(10) . . ?
C20 C17 C19 114.90(10) . . ?
N3 C17 C18 110.14(10) . . ?
C20 C17 C18 110.60(10) . . ?
C19 C17 C18 95.41(10) . . ?
C17 C18 S3 91.77(8) . . ?
C17 C18 H18A 113.3 . . ?
S3 C18 H18A 113.3 . . ?
C17 C18 H18B 113.3 . . ?
S3 C18 H18B 113.3 . . ?
H18A C18 H18B 110.7 . . ?
C17 C19 S3 91.82(8) . . ?
C17 C19 H19A 113.3 . . ?
S3 C19 H19A 113.3 . . ?
C17 C19 H19B 113.3 . . ?
S3 C19 H19B 113.3 . . ?
H19A C19 H19B 110.6 . . ?
O5 C20 N4 123.77(12) . . ?
O5 C20 C17 119.70(11) . . ?
N4 C20 C17 116.28(11) . . ?
N4 C21 H21A 109.5 . . ?
N4 C21 H21B 109.5 . . ?
H21A C21 H21B 109.5 . . ?
N4 C21 H21C 109.5 . . ?
H21A C21 H21C 109.5 . . ?
H21B C21 H21C 109.5 . . ?
C8 N1 C9 117.83(10) . . ?
C8 N1 H10 117.2(10) . . ?
C9 N1 H10 119.1(10) . . ?
C12 N2 C13 121.30(11) . . ?
C12 N2 H20 120.0(9) . . ?
C13 N2 H20 118.2(9) . . ?
C16 N3 C17 120.36(10) . . ?
C16 N3 H30 122.5(9) . . ?
C17 N3 H30 116.8(9) . . ?
C20 N4 C21 122.44(11) . . ?
C20 N4 H40 118.0(11) . . ?
C21 N4 H40 119.6(11) . . ?
C8 O1 C7 115.61(10) . . ?
C11 S1 C10 78.26(6) . . ?
C15 S2 C14 77.12(6) . . ?
C18 S3 C19 76.68(6) . . ?

loop_
_geom_bond_atom_site_label_1
_geom_bond_atom_site_label_2
_geom_bond_distance
_geom_bond_site_symmetry_2
_geom_bond_publ_flag
C1 C6 1.3883(18) . ?
C1 C2 1.392(2) . ?
C1 H1 0.9500 . ?
C2 C3 1.387(2) . ?
C2 H2 0.9500 . ?
C3 C4 1.380(2) . ?
C3 H3 0.9500 . ?
C4 C5 1.386(2) . ?
C4 H4 0.9500 . ?
C5 C6 1.3919(18) . ?
C5 H5 0.9500 . ?
C6 C7 1.5038(18) . ?
C7 O1 1.4559(15) . ?
C7 H7A 0.9900 . ?
C7 H7B 0.9900 . ?
C8 O2 1.2217(14) . ?
C8 O1 1.3407(15) . ?
C8 N1 1.3554(16) . ?
C9 N1 1.4491(17) . ?
C9 C12 1.5401(17) . ?
C9 C11 1.5452(18) . ?
C9 C10 1.5524(17) . ?
C10 S1 1.8367(14) . ?
C10 H10A 0.9900 . ?
C10 H10B 0.9900 . ?
C11 S1 1.8274(14) . ?
C11 H11A 0.9900 . ?
C11 H11B 0.9900 . ?
C12 O3 1.2321(15) . ?
C12 N2 1.3437(16) . ?
C13 N2 1.4582(15) . ?
C13 C16 1.5435(16) . ?
C13 C14 1.5484(18) . ?
C13 C15 1.5495(18) . ?
C14 S2 1.8347(13) . ?
C14 H14A 0.9900 . ?
C14 H14B 0.9900 . ?
C15 S2 1.8340(13) . ?
C15 H15A 0.9900 . ?
C15 H15B 0.9900 . ?
C16 O4 1.2337(14) . ?
C16 N3 1.3388(16) . ?
C17 N3 1.4596(15) . ?
C17 C20 1.5349(18) . ?
C17 C19 1.5380(17) . ?
C17 C18 1.5471(18) . ?
C18 S3 1.8361(13) . ?
C18 H18A 0.9900 . ?
C18 H18B 0.9900 . ?
C19 S3 1.8426(13) . ?
C19 H19A 0.9900 . ?
C19 H19B 0.9900 . ?
C20 O5 1.2372(14) . ?
C20 N4 1.3285(16) . ?
C21 N4 1.4520(18) . ?
C21 H21A 0.9800 . ?
C21 H21B 0.9800 . ?
C21 H21C 0.9800 . ?
N1 H10 0.840(11) . ?
N2 H20 0.842(11) . ?
N3 H30 0.852(11) . ?
N4 H40 0.838(12) . ?
